data_1573460
loop_
_publ_author_name
'Sharangi, Sanhati'
'Chakraborty, Barsha'
'Jha, Raushan Kumar'
'Mandal, Swarnadeep'
'Koner, Apurba Lal'
'Kumar, Sangit'

_publ_section_title
;
 Regio- and diastereoselective synthesis of cyclobutylated phenothiazines
 via [2 + 2] photocycloaddition: demonstrating wavelength-gated
 cycloreversion inside live cells
;
_journal_name_full 'Chemical Science'
_journal_paper_doi 10.1039/D4SC07817A
_journal_year 2025
_chemical_formula_sum 'C24 H19 N O S'
_chemical_formula_weight 369.46
_space_group_crystal_system trigonal
_space_group_IT_number 148
_space_group_name_Hall '-R 3'
_space_group_name_H-M_alt 'R -3 :H'
_atom_sites_solution_hydrogens geom
_audit_creation_method SHELXL-2019/2
_audit_update_record
;
2024-11-18 deposited with the CCDC.	2024-12-05 downloaded from the CCDC.
;
_cell_angle_alpha 90
_cell_angle_beta 90
_cell_angle_gamma 120
_cell_formula_units_Z 18
_cell_length_a 32.1279(14)
_cell_length_b 32.1279(14)
_cell_length_c 9.3505(5)
_cell_measurement_reflns_used 8346
_cell_measurement_temperature 140(2)
_cell_measurement_theta_max 74.15
_cell_measurement_theta_min 4.77
_cell_volume 8358.5(7)
_computing_cell_refinement 'Bruker SAINT'
_computing_data_collection 'Bruker APEX2'
_computing_data_reduction 'Bruker SAINT'
_computing_molecular_graphics 'Bruker SHELXTL'
_computing_publication_material 'Bruker SHELXTL'
_computing_structure_refinement 'SHELXL-2019/2 (Sheldrick, 2019)'
_computing_structure_solution 'SHELXT 2018/2 (Sheldrick, 2018)'
_diffrn_ambient_temperature 140(2)
_diffrn_measured_fraction_theta_full 0.991
_diffrn_measured_fraction_theta_max 0.989
_diffrn_measurement_device_type 'Bruker APEX-II CCD'
_diffrn_measurement_method '\f and \w scans'
_diffrn_radiation_type CuK\a
_diffrn_radiation_wavelength 1.54178
_diffrn_reflns_av_R_equivalents 0.1192
_diffrn_reflns_av_unetI/netI 0.0710
_diffrn_reflns_Laue_measured_fraction_full 0.991
_diffrn_reflns_Laue_measured_fraction_max 0.989
_diffrn_reflns_limit_h_max 39
_diffrn_reflns_limit_h_min -40
_diffrn_reflns_limit_k_max 37
_diffrn_reflns_limit_k_min -40
_diffrn_reflns_limit_l_max 11
_diffrn_reflns_limit_l_min -11
_diffrn_reflns_number 27501
_diffrn_reflns_point_group_measured_fraction_full 0.991
_diffrn_reflns_point_group_measured_fraction_max 0.989
_diffrn_reflns_theta_full 67.679
_diffrn_reflns_theta_max 74.775
_diffrn_reflns_theta_min 4.768
_exptl_absorpt_coefficient_mu 1.640
_exptl_absorpt_correction_type none
_exptl_crystal_colour yellow
_exptl_crystal_density_diffrn 1.321
_exptl_crystal_description needle
_exptl_crystal_F_000 3492
_exptl_crystal_size_max 0.0254
_exptl_crystal_size_mid 0.0121
_exptl_crystal_size_min 0.0112
_refine_diff_density_max 0.409
_refine_diff_density_min -0.566
_refine_diff_density_rms 0.097
_refine_ls_extinction_coef 0.0020(2)
_refine_ls_extinction_expression Fc^*^=kFc[1+0.001xFc^2^\l^3^/sin(2\q)]^-1/4^
_refine_ls_extinction_method 'SHELXL-2019/2 (Sheldrick 2019)'
_refine_ls_goodness_of_fit_ref 1.146
_refine_ls_hydrogen_treatment constr
_refine_ls_matrix_type full
_refine_ls_number_parameters 246
_refine_ls_number_reflns 3782
_refine_ls_number_restraints 0
_refine_ls_restrained_S_all 1.146
_refine_ls_R_factor_all 0.0895
_refine_ls_R_factor_gt 0.0713
_refine_ls_shift/su_max 0.000
_refine_ls_shift/su_mean 0.000
_refine_ls_structure_factor_coef Fsqd
_refine_ls_weighting_details 'w=1/[\s^2^(Fo^2^)+(0.1437P)^2^] where P=(Fo^2^+2Fc^2^)/3'
_refine_ls_weighting_scheme calc
_refine_ls_wR_factor_gt 0.2071
_refine_ls_wR_factor_ref 0.2249
_reflns_Friedel_coverage 0.000
_reflns_number_gt 2877
_reflns_number_total 3782
_reflns_threshold_expression 'I > 2\s(I)'
_cod_data_source_file d4sc07817a4.cif
_cod_data_source_block 2ak
_cod_original_cell_volume 8358.5(9)
_cod_database_code 1573460
_shelx_shelxl_version_number 2019/2
_shelx_space_group_comment
;
The symmetry employed for this shelxl refinement is uniquely defined
by the following loop, which should always be used as a source of
symmetry information in preference to the above space-group names.
They are only intended as comments.
;

loop_
_space_group_symop_operation_xyz
'x, y, z'
'-y, x-y, z'
'-x+y, -x, z'
'x+2/3, y+1/3, z+1/3'
'-y+2/3, x-y+1/3, z+1/3'
'-x+y+2/3, -x+1/3, z+1/3'
'x+1/3, y+2/3, z+2/3'
'-y+1/3, x-y+2/3, z+2/3'
'-x+y+1/3, -x+2/3, z+2/3'
'-x, -y, -z'
'y, -x+y, -z'
'x-y, x, -z'
'-x+2/3, -y+1/3, -z+1/3'
'y+2/3, -x+y+1/3, -z+1/3'
'x-y+2/3, x+1/3, -z+1/3'
'-x+1/3, -y+2/3, -z+2/3'
'y+1/3, -x+y+2/3, -z+2/3'
'x-y+1/3, x+2/3, -z+2/3'

loop_
_atom_site_label
_atom_site_type_symbol
_atom_site_fract_x
_atom_site_fract_y
_atom_site_fract_z
_atom_site_U_iso_or_equiv
_atom_site_adp_type
_atom_site_occupancy
_atom_site_site_symmetry_order
_atom_site_calc_flag
_atom_site_refinement_flags_posn
_atom_site_refinement_flags_adp
_atom_site_refinement_flags_occupancy
_atom_site_disorder_assembly
_atom_site_disorder_group
S1 S 0.18572(2) 0.41435(2) 0.46979(7) 0.0349(3) Uani 1 1 d . . . . .
O1 O 0.27681(7) 0.58424(7) 0.5998(2) 0.0535(6) Uani 1 1 d . . . . .
H1 H 0.262103 0.595922 0.643163 0.080 Uiso 1 1 calc R U . . .
N1 N 0.12239(8) 0.44250(7) 0.2983(2) 0.0348(5) Uani 1 1 d . . . . .
C1 C 0.24422(9) 0.54583(9) 0.5121(3) 0.0368(6) Uani 1 1 d . . . . .
H1A H 0.263589 0.535963 0.452060 0.044 Uiso 1 1 calc R U . . .
C2 C 0.21718(9) 0.56049(9) 0.4113(3) 0.0362(6) Uani 1 1 d . . . . .
C3 C 0.23531(10) 0.60836(9) 0.3727(3) 0.0422(7) Uani 1 1 d . . . . .
H3 H 0.264731 0.632481 0.412829 0.051 Uiso 1 1 calc R U . . .
C4 C 0.21093(11) 0.62118(10) 0.2763(3) 0.0452(7) Uani 1 1 d . . . . .
H4 H 0.223994 0.653884 0.249408 0.054 Uiso 1 1 calc R U . . .
C5 C 0.16767(10) 0.58656(10) 0.2192(3) 0.0434(7) Uani 1 1 d . . . . .
H5 H 0.150673 0.595614 0.154967 0.052 Uiso 1 1 calc R U . . .
C6 C 0.14909(10) 0.53886(9) 0.2553(3) 0.0393(6) Uani 1 1 d . . . . .
H6 H 0.119531 0.515147 0.214745 0.047 Uiso 1 1 calc R U . . .
C7 C 0.17362(9) 0.52516(9) 0.3515(3) 0.0332(6) Uani 1 1 d . . . . .
C8 C 0.15378(9) 0.47341(8) 0.3841(3) 0.0318(6) Uani 1 1 d . . . . .
C9 C 0.17039(9) 0.45946(9) 0.5182(3) 0.0326(6) Uani 1 1 d . . . . .
C10 C 0.21002(9) 0.50241(9) 0.6013(3) 0.0345(6) Uani 1 1 d . . . . .
H10 H 0.228734 0.491557 0.660541 0.041 Uiso 1 1 calc R U . . .
C11 C 0.17042(10) 0.50307(9) 0.6934(3) 0.0387(6) Uani 1 1 d . . . . .
H11A H 0.160863 0.526320 0.659844 0.046 Uiso 1 1 calc R U . . .
H11B H 0.177745 0.506980 0.796971 0.046 Uiso 1 1 calc R U . . .
C12 C 0.13499(9) 0.45034(8) 0.6482(3) 0.0346(6) Uani 1 1 d . . . . .
H12 H 0.103424 0.445991 0.615546 0.041 Uiso 1 1 calc R U . . .
C13 C 0.12876(9) 0.41058(9) 0.7485(3) 0.0363(6) Uani 1 1 d . . . . .
C14 C 0.15685(10) 0.41848(11) 0.8690(3) 0.0470(7) Uani 1 1 d . . . . .
H14 H 0.180921 0.450272 0.893243 0.056 Uiso 1 1 calc R U . . .
C15 C 0.15006(12) 0.38025(11) 0.9548(3) 0.0577(9) Uani 1 1 d . . . . .
H15 H 0.169590 0.386200 1.037114 0.069 Uiso 1 1 calc R U . . .
C16 C 0.11529(12) 0.33372(11) 0.9219(4) 0.0582(9) Uani 1 1 d . . . . .
H16 H 0.110831 0.307732 0.980849 0.070 Uiso 1 1 calc R U . . .
C17 C 0.08712(11) 0.32550(11) 0.8022(3) 0.0519(8) Uani 1 1 d . . . . .
H17 H 0.063206 0.293634 0.778113 0.062 Uiso 1 1 calc R U . . .
C18 C 0.09359(10) 0.36366(9) 0.7167(3) 0.0416(7) Uani 1 1 d . . . . .
H18 H 0.073667 0.357602 0.635311 0.050 Uiso 1 1 calc R U . . .
C19 C 0.13097(9) 0.37471(9) 0.3865(3) 0.0342(6) Uani 1 1 d . . . . .
C20 C 0.10450(9) 0.39303(9) 0.3183(3) 0.0354(6) Uani 1 1 d . . . . .
C21 C 0.06033(9) 0.36135(10) 0.2565(3) 0.0411(7) Uani 1 1 d . . . . .
H21 H 0.042465 0.373526 0.209203 0.049 Uiso 1 1 calc R U . . .
C22 C 0.04226(10) 0.31216(10) 0.2635(3) 0.0438(7) Uani 1 1 d . . . . .
H22 H 0.011690 0.290704 0.223495 0.053 Uiso 1 1 calc R U . . .
C23 C 0.06888(10) 0.29428(9) 0.3289(3) 0.0426(7) Uani 1 1 d . . . . .
H23 H 0.056764 0.260584 0.331587 0.051 Uiso 1 1 calc R U . . .
C24 C 0.11289(9) 0.32519(9) 0.3903(3) 0.0384(6) Uani 1 1 d . . . . .
H24 H 0.130861 0.312689 0.435168 0.046 Uiso 1 1 calc R U . . .

loop_
_atom_site_aniso_label
_atom_site_aniso_U_11
_atom_site_aniso_U_22
_atom_site_aniso_U_33
_atom_site_aniso_U_23
_atom_site_aniso_U_13
_atom_site_aniso_U_12
S1 0.0330(4) 0.0324(4) 0.0425(5) -0.0012(2) -0.0012(2) 0.0189(3)
O1 0.0575(13) 0.0329(11) 0.0519(13) -0.0047(9) -0.0125(10) 0.0088(9)
N1 0.0348(11) 0.0327(11) 0.0380(12) -0.0007(9) -0.0023(9) 0.0176(9)
C1 0.0355(14) 0.0308(13) 0.0407(14) -0.0040(11) -0.0040(11) 0.0142(11)
C2 0.0406(14) 0.0331(13) 0.0357(14) 0.0010(11) 0.0010(11) 0.0191(12)
C3 0.0480(16) 0.0330(14) 0.0403(15) 0.0036(11) 0.0021(12) 0.0163(12)
C4 0.0600(18) 0.0358(14) 0.0420(15) 0.0085(12) 0.0090(13) 0.0257(14)
C5 0.0547(17) 0.0410(15) 0.0426(15) 0.0050(12) -0.0016(13) 0.0299(14)
C6 0.0435(15) 0.0412(15) 0.0373(14) 0.0013(11) -0.0010(12) 0.0243(12)
C7 0.0379(14) 0.0313(13) 0.0342(13) 0.0022(10) 0.0034(10) 0.0201(11)
C8 0.0303(13) 0.0315(13) 0.0370(13) 0.0007(10) 0.0014(10) 0.0181(11)
C9 0.0322(13) 0.0299(12) 0.0377(13) -0.0008(10) -0.0005(10) 0.0170(11)
C10 0.0342(13) 0.0332(13) 0.0368(13) -0.0014(10) -0.0033(11) 0.0175(11)
C11 0.0495(16) 0.0344(14) 0.0363(14) -0.0009(11) 0.0027(12) 0.0241(13)
C12 0.0327(13) 0.0351(14) 0.0385(14) 0.0003(11) 0.0022(11) 0.0189(11)
C13 0.0334(14) 0.0390(14) 0.0366(14) 0.0059(11) 0.0071(11) 0.0181(12)
C14 0.0467(16) 0.0451(16) 0.0450(16) 0.0055(13) -0.0057(13) 0.0199(14)
C15 0.064(2) 0.058(2) 0.0488(18) 0.0144(15) -0.0026(15) 0.0287(17)
C16 0.067(2) 0.0489(18) 0.057(2) 0.0167(15) 0.0129(17) 0.0277(17)
C17 0.0537(18) 0.0388(16) 0.0562(18) 0.0062(14) 0.0130(15) 0.0179(14)
C18 0.0400(15) 0.0405(15) 0.0404(15) 0.0025(12) 0.0052(12) 0.0173(13)
C19 0.0365(14) 0.0321(13) 0.0339(13) -0.0022(10) 0.0012(10) 0.0169(11)
C20 0.0373(14) 0.0327(13) 0.0383(14) -0.0012(11) -0.0010(11) 0.0191(11)
C21 0.0382(14) 0.0404(15) 0.0424(15) -0.0006(12) -0.0028(12) 0.0180(12)
C22 0.0372(15) 0.0388(15) 0.0476(16) -0.0043(12) -0.0024(12) 0.0133(12)
C23 0.0433(15) 0.0313(14) 0.0475(16) -0.0045(12) 0.0046(13) 0.0143(12)
C24 0.0401(14) 0.0350(14) 0.0432(15) 0.0006(11) 0.0044(11) 0.0210(12)

loop_
_atom_type_symbol
_atom_type_description
_atom_type_scat_dispersion_real
_atom_type_scat_dispersion_imag
_atom_type_scat_source
C C 0.0181 0.0091 'International Tables Vol C Tables 4.2.6.8 and 6.1.1.4'
H H 0.0000 0.0000 'International Tables Vol C Tables 4.2.6.8 and 6.1.1.4'
N N 0.0311 0.0180 'International Tables Vol C Tables 4.2.6.8 and 6.1.1.4'
O O 0.0492 0.0322 'International Tables Vol C Tables 4.2.6.8 and 6.1.1.4'
S S 0.3331 0.5567 'International Tables Vol C Tables 4.2.6.8 and 6.1.1.4'

loop_
_geom_angle_atom_site_label_1
_geom_angle_atom_site_label_2
_geom_angle_atom_site_label_3
_geom_angle
_geom_angle_site_symmetry_1
_geom_angle_site_symmetry_3
_geom_angle_publ_flag
C19 S1 C9 96.72(11) . . ?
C1 O1 H1 109.5 . . ?
C8 N1 C20 120.7(2) . . ?
O1 C1 C2 112.4(2) . . ?
O1 C1 C10 111.2(2) . . ?
C2 C1 C10 111.4(2) . . ?
O1 C1 H1A 107.2 . . ?
C2 C1 H1A 107.2 . . ?
C10 C1 H1A 107.2 . . ?
C3 C2 C7 119.2(2) . . ?
C3 C2 C1 121.2(2) . . ?
C7 C2 C1 119.6(2) . . ?
C4 C3 C2 120.7(3) . . ?
C4 C3 H3 119.6 . . ?
C2 C3 H3 119.6 . . ?
C5 C4 C3 120.2(2) . . ?
C5 C4 H4 119.9 . . ?
C3 C4 H4 119.9 . . ?
C6 C5 C4 120.1(3) . . ?
C6 C5 H5 119.9 . . ?
C4 C5 H5 119.9 . . ?
C5 C6 C7 120.4(3) . . ?
C5 C6 H6 119.8 . . ?
C7 C6 H6 119.8 . . ?
C2 C7 C6 119.4(2) . . ?
C2 C7 C8 121.3(2) . . ?
C6 C7 C8 119.3(2) . . ?
N1 C8 C7 118.0(2) . . ?
N1 C8 C9 123.0(2) . . ?
C7 C8 C9 118.9(2) . . ?
C8 C9 C10 114.1(2) . . ?
C8 C9 C12 111.25(19) . . ?
C10 C9 C12 88.50(18) . . ?
C8 C9 S1 107.91(16) . . ?
C10 C9 S1 114.24(17) . . ?
C12 C9 S1 120.06(17) . . ?
C1 C10 C9 116.0(2) . . ?
C1 C10 C11 121.0(2) . . ?
C9 C10 C11 88.62(18) . . ?
C1 C10 H10 109.8 . . ?
C9 C10 H10 109.8 . . ?
C11 C10 H10 109.8 . . ?
C10 C11 C12 89.61(18) . . ?
C10 C11 H11A 113.7 . . ?
C12 C11 H11A 113.7 . . ?
C10 C11 H11B 113.7 . . ?
C12 C11 H11B 113.7 . . ?
H11A C11 H11B 111.0 . . ?
C13 C12 C11 117.9(2) . . ?
C13 C12 C9 114.2(2) . . ?
C11 C12 C9 86.56(18) . . ?
C13 C12 H12 112.0 . . ?
C11 C12 H12 112.0 . . ?
C9 C12 H12 112.0 . . ?
C14 C13 C18 118.3(3) . . ?
C14 C13 C12 123.3(2) . . ?
C18 C13 C12 118.4(2) . . ?
C13 C14 C15 120.5(3) . . ?
C13 C14 H14 119.8 . . ?
C15 C14 H14 119.8 . . ?
C16 C15 C14 120.8(3) . . ?
C16 C15 H15 119.6 . . ?
C14 C15 H15 119.6 . . ?
C17 C16 C15 119.1(3) . . ?
C17 C16 H16 120.4 . . ?
C15 C16 H16 120.4 . . ?
C16 C17 C18 120.2(3) . . ?
C16 C17 H17 119.9 . . ?
C18 C17 H17 119.9 . . ?
C17 C18 C13 121.0(3) . . ?
C17 C18 H18 119.5 . . ?
C13 C18 H18 119.5 . . ?
C24 C19 C20 119.7(2) . . ?
C24 C19 S1 120.7(2) . . ?
C20 C19 S1 119.60(19) . . ?
C21 C20 C19 119.4(2) . . ?
C21 C20 N1 117.5(2) . . ?
C19 C20 N1 122.8(2) . . ?
C22 C21 C20 120.4(3) . . ?
C22 C21 H21 119.8 . . ?
C20 C21 H21 119.8 . . ?
C21 C22 C23 119.9(3) . . ?
C21 C22 H22 120.0 . . ?
C23 C22 H22 120.0 . . ?
C24 C23 C22 120.4(2) . . ?
C24 C23 H23 119.8 . . ?
C22 C23 H23 119.8 . . ?
C23 C24 C19 120.1(2) . . ?
C23 C24 H24 119.9 . . ?
C19 C24 H24 119.9 . . ?

loop_
_geom_bond_atom_site_label_1
_geom_bond_atom_site_label_2
_geom_bond_distance
_geom_bond_site_symmetry_2
_geom_bond_publ_flag
S1 C19 1.756(3) . ?
S1 C9 1.806(2) . ?
O1 C1 1.414(3) . ?
O1 H1 0.8400 . ?
N1 C8 1.283(3) . ?
N1 C20 1.406(3) . ?
C1 C2 1.508(4) . ?
C1 C10 1.522(3) . ?
C1 H1A 1.0000 . ?
C2 C3 1.392(3) . ?
C2 C7 1.404(4) . ?
C3 C4 1.385(4) . ?
C3 H3 0.9500 . ?
C4 C5 1.381(4) . ?
C4 H4 0.9500 . ?
C5 C6 1.380(3) . ?
C5 H5 0.9500 . ?
C6 C7 1.404(3) . ?
C6 H6 0.9500 . ?
C7 C8 1.484(3) . ?
C8 C9 1.515(3) . ?
C9 C10 1.540(3) . ?
C9 C12 1.589(3) . ?
C10 C11 1.545(3) . ?
C10 H10 1.0000 . ?
C11 C12 1.554(3) . ?
C11 H11A 0.9900 . ?
C11 H11B 0.9900 . ?
C12 C13 1.515(3) . ?
C12 H12 1.0000 . ?
C13 C14 1.386(4) . ?
C13 C18 1.391(4) . ?
C14 C15 1.390(4) . ?
C14 H14 0.9500 . ?
C15 C16 1.381(4) . ?
C15 H15 0.9500 . ?
C16 C17 1.379(5) . ?
C16 H16 0.9500 . ?
C17 C18 1.389(4) . ?
C17 H17 0.9500 . ?
C18 H18 0.9500 . ?
C19 C24 1.395(3) . ?
C19 C20 1.406(3) . ?
C20 C21 1.392(4) . ?
C21 C22 1.386(4) . ?
C21 H21 0.9500 . ?
C22 C23 1.388(4) . ?
C22 H22 0.9500 . ?
C23 C24 1.382(4) . ?
C23 H23 0.9500 . ?
C24 H24 0.9500 . ?

loop_
_geom_hbond_atom_site_label_D
_geom_hbond_atom_site_label_H
_geom_hbond_atom_site_label_A
_geom_hbond_distance_DH
_geom_hbond_distance_HA
_geom_hbond_distance_DA
_geom_hbond_angle_DHA
_geom_hbond_site_symmetry_A
_geom_hbond_publ_flag
O1 H1 O1 0.84 1.85 2.658(2) 159.7 14_456 yes

loop_
_geom_torsion_atom_site_label_1
_geom_torsion_atom_site_label_2
_geom_torsion_atom_site_label_3
_geom_torsion_atom_site_label_4
_geom_torsion
_geom_torsion_site_symmetry_1
_geom_torsion_site_symmetry_2
_geom_torsion_site_symmetry_3
_geom_torsion_site_symmetry_4
_geom_torsion_publ_flag
O1 C1 C2 C3 22.7(3) . . . . ?
C10 C1 C2 C3 148.3(2) . . . . ?
O1 C1 C2 C7 -159.3(2) . . . . ?
C10 C1 C2 C7 -33.7(3) . . . . ?
C7 C2 C3 C4 -0.2(4) . . . . ?
C1 C2 C3 C4 177.8(3) . . . . ?
C2 C3 C4 C5 1.2(4) . . . . ?
C3 C4 C5 C6 -1.5(4) . . . . ?
C4 C5 C6 C7 0.8(4) . . . . ?
C3 C2 C7 C6 -0.6(4) . . . . ?
C1 C2 C7 C6 -178.6(2) . . . . ?
C3 C2 C7 C8 177.3(2) . . . . ?
C1 C2 C7 C8 -0.8(4) . . . . ?
C5 C6 C7 C2 0.2(4) . . . . ?
C5 C6 C7 C8 -177.6(2) . . . . ?
C20 N1 C8 C7 175.9(2) . . . . ?
C20 N1 C8 C9 -5.7(4) . . . . ?
C2 C7 C8 N1 -160.5(2) . . . . ?
C6 C7 C8 N1 17.3(3) . . . . ?
C2 C7 C8 C9 21.1(3) . . . . ?
C6 C7 C8 C9 -161.1(2) . . . . ?
N1 C8 C9 C10 177.3(2) . . . . ?
C7 C8 C9 C10 -4.3(3) . . . . ?
N1 C8 C9 C12 -84.5(3) . . . . ?
C7 C8 C9 C12 93.9(3) . . . . ?
N1 C8 C9 S1 49.2(3) . . . . ?
C7 C8 C9 S1 -132.45(19) . . . . ?
C19 S1 C9 C8 -53.53(19) . . . . ?
C19 S1 C9 C10 178.46(18) . . . . ?
C19 S1 C9 C12 75.3(2) . . . . ?
O1 C1 C10 C9 175.8(2) . . . . ?
C2 C1 C10 C9 49.6(3) . . . . ?
O1 C1 C10 C11 70.5(3) . . . . ?
C2 C1 C10 C11 -55.6(3) . . . . ?
C8 C9 C10 C1 -30.9(3) . . . . ?
C12 C9 C10 C1 -143.5(2) . . . . ?
S1 C9 C10 C1 93.9(2) . . . . ?
C8 C9 C10 C11 93.3(2) . . . . ?
C12 C9 C10 C11 -19.36(18) . . . . ?
S1 C9 C10 C11 -141.88(18) . . . . ?
C1 C10 C11 C12 139.7(2) . . . . ?
C9 C10 C11 C12 19.80(19) . . . . ?
C10 C11 C12 C13 96.4(2) . . . . ?
C10 C11 C12 C9 -19.20(18) . . . . ?
C8 C9 C12 C13 144.8(2) . . . . ?
C10 C9 C12 C13 -99.8(2) . . . . ?
S1 C9 C12 C13 17.5(3) . . . . ?
C8 C9 C12 C11 -96.1(2) . . . . ?
C10 C9 C12 C11 19.27(18) . . . . ?
S1 C9 C12 C11 136.61(19) . . . . ?
C11 C12 C13 C14 -7.6(4) . . . . ?
C9 C12 C13 C14 91.8(3) . . . . ?
C11 C12 C13 C18 173.4(2) . . . . ?
C9 C12 C13 C18 -87.2(3) . . . . ?
C18 C13 C14 C15 0.5(4) . . . . ?
C12 C13 C14 C15 -178.4(3) . . . . ?
C13 C14 C15 C16 0.0(5) . . . . ?
C14 C15 C16 C17 0.0(5) . . . . ?
C15 C16 C17 C18 -0.4(5) . . . . ?
C16 C17 C18 C13 0.9(4) . . . . ?
C14 C13 C18 C17 -0.9(4) . . . . ?
C12 C13 C18 C17 178.1(2) . . . . ?
C9 S1 C19 C24 -148.0(2) . . . . ?
C9 S1 C19 C20 30.4(2) . . . . ?
C24 C19 C20 C21 0.6(4) . . . . ?
S1 C19 C20 C21 -177.9(2) . . . . ?
C24 C19 C20 N1 -173.8(2) . . . . ?
S1 C19 C20 N1 7.7(4) . . . . ?
C8 N1 C20 C21 158.4(2) . . . . ?
C8 N1 C20 C19 -27.1(4) . . . . ?
C19 C20 C21 C22 0.8(4) . . . . ?
N1 C20 C21 C22 175.5(2) . . . . ?
C20 C21 C22 C23 -1.8(4) . . . . ?
C21 C22 C23 C24 1.5(4) . . . . ?
C22 C23 C24 C19 -0.2(4) . . . . ?
C20 C19 C24 C23 -0.8(4) . . . . ?
S1 C19 C24 C23 177.6(2) . . . . ?
